data_1554717
loop_
_publ_author_name
'Bar\/l\'og, Maciej'
'Kulai, Ihor'
'Ji, Xiaozhou'
'Bhuvanesh, Nattamai'
'Dey, Somnath'
'Sliwinski, Eric Pierre'
'Bazzi, Hassan S.'
'Fang, Lei'
'Al-Hashimi, Mohammed'

_publ_section_title
;
 Synthesis, characterization and crystal structures of novel fluorinated
 di(thiazolyl)benzene derivatives
;
_journal_issue 6
_journal_name_full 'Organic Chemistry Frontiers'
_journal_page_first 780
_journal_paper_doi 10.1039/C9QO00044E
_journal_volume 6
_journal_year 2019
_chemical_formula_moiety 'C30 H46 F2 N2 S2 Si2'
_chemical_formula_sum 'C30 H46 F2 N2 S2 Si2'
_chemical_formula_weight 592.99
_space_group_crystal_system monoclinic
_space_group_IT_number 14
_space_group_name_Hall '-P 2ybc'
_space_group_name_H-M_alt 'P 1 21/c 1'
_atom_sites_solution_hydrogens geom
_atom_sites_solution_primary direct
_audit_creation_date 2016-12-20
_audit_creation_method
;
Olex2 1.2-beta
(compiled 2016.02.19 svn.r3266 for OlexSys, GUI svn.r5155)
;
_audit_update_record
;
2018-07-19 deposited with the CCDC.
2019-01-30 downloaded from the CCDC.
;
_cell_angle_alpha 90
_cell_angle_beta 106.6740(10)
_cell_angle_gamma 90
_cell_formula_units_Z 2
_cell_length_a 9.3622(3)
_cell_length_b 12.3591(4)
_cell_length_c 14.6437(4)
_cell_measurement_reflns_used 9890
_cell_measurement_temperature 100.0
_cell_measurement_theta_max 70.10
_cell_measurement_theta_min 4.77
_cell_volume 1623.15(9)
_computing_molecular_graphics 'Olex2 (Dolomanov et al., 2009)'
_computing_publication_material 'Olex2 (Dolomanov et al., 2009)'
_computing_structure_refinement 'ShelXL (Sheldrick, 2015)'
_computing_structure_solution 'ShelXT (Sheldrick, 2015)'
_diffrn_ambient_temperature 100.0
_diffrn_measured_fraction_theta_full 1.000
_diffrn_measured_fraction_theta_max 0.999
_diffrn_measurement_device_type 'Bruker APEX-II CCD'
_diffrn_measurement_method '\f and \w scans'
_diffrn_radiation_type CuK\a
_diffrn_radiation_wavelength 1.54178
_diffrn_reflns_av_R_equivalents 0.0409
_diffrn_reflns_av_unetI/netI 0.0198
_diffrn_reflns_Laue_measured_fraction_full 1.000
_diffrn_reflns_Laue_measured_fraction_max 0.999
_diffrn_reflns_limit_h_max 11
_diffrn_reflns_limit_h_min -11
_diffrn_reflns_limit_k_max 14
_diffrn_reflns_limit_k_min -15
_diffrn_reflns_limit_l_max 17
_diffrn_reflns_limit_l_min -17
_diffrn_reflns_number 26658
_diffrn_reflns_point_group_measured_fraction_full 1.000
_diffrn_reflns_point_group_measured_fraction_max 0.999
_diffrn_reflns_theta_full 67.679
_diffrn_reflns_theta_max 70.187
_diffrn_reflns_theta_min 4.768
_diffrn_standards_number 0
_exptl_absorpt_coefficient_mu 2.458
_exptl_absorpt_correction_T_max 0.7533
_exptl_absorpt_correction_T_min 0.5814
_exptl_absorpt_correction_type multi-scan
_exptl_absorpt_process_details
;
SADABS-2014/3 (Bruker,2014/3) was used for absorption correction.
wR2(int) was 0.1069 before and 0.0566 after correction.
The Ratio of minimum to maximum transmission is 0.7718.
The \l/2 correction factor is Not present.
;
_exptl_crystal_colour colourless
_exptl_crystal_colour_primary colourless
_exptl_crystal_density_diffrn 1.213
_exptl_crystal_description block
_exptl_crystal_F_000 636
_exptl_crystal_size_max 0.337
_exptl_crystal_size_mid 0.05
_exptl_crystal_size_min 0.047
_refine_diff_density_max 0.307
_refine_diff_density_min -0.236
_refine_diff_density_rms 0.050
_refine_ls_extinction_method none
_refine_ls_goodness_of_fit_ref 1.075
_refine_ls_hydrogen_treatment constr
_refine_ls_matrix_type full
_refine_ls_number_parameters 178
_refine_ls_number_reflns 3087
_refine_ls_number_restraints 0
_refine_ls_restrained_S_all 1.075
_refine_ls_R_factor_all 0.0311
_refine_ls_R_factor_gt 0.0282
_refine_ls_shift/su_max 0.001
_refine_ls_shift/su_mean 0.000
_refine_ls_structure_factor_coef Fsqd
_refine_ls_weighting_details 'w=1/[\s^2^(Fo^2^)+(0.0384P)^2^+0.6503P] where P=(Fo^2^+2Fc^2^)/3'
_refine_ls_weighting_scheme calc
_refine_ls_wR_factor_gt 0.0717
_refine_ls_wR_factor_ref 0.0738
_reflns_Friedel_coverage 0.000
_reflns_number_gt 2840
_reflns_number_total 3087
_reflns_threshold_expression 'I > 2\s(I)'
_cod_data_source_file c9qo00044e2.cif
_cod_data_source_block xj2f
_cod_database_code 1554717
_shelx_space_group_comment
;
The symmetry employed for this shelxl refinement is uniquely defined
by the following loop, which should always be used as a source of
symmetry information in preference to the above space-group names.
They are only intended as comments.
;
_shelx_estimated_absorpt_t_max 0.893
_shelx_estimated_absorpt_t_min 0.491
_olex2_refinement_description
;
1. Fixed Uiso
 At 1.2 times of:
  All C(H) groups
 At 1.5 times of:
  All C(H,H,H) groups
2.a Ternary CH refined with riding coordinates:
 C7(H7), C10(H10), C13(H13)
2.b Aromatic/amide H refined with riding coordinates:
 C2(H2), C6(H6)
2.c Idealised Me refined as rotating group:
 C8(H8A,H8B,H8C), C9(H9A,H9B,H9C), C11(H11A,H11B,H11C), C12(H12A,H12B,H12C),
 C14(H14A,H14B,H14C), C15(H15A,H15B,H15C)
;
_shelx_shelxl_version_number 2014/7
_olex2_submission_special_instructions 'No special instructions were received'

loop_
_space_group_symop_operation_xyz
'x, y, z'
'-x, y+1/2, -z+1/2'
'-x, -y, -z'
'x, -y-1/2, z-1/2'

loop_
_atom_site_label
_atom_site_type_symbol
_atom_site_fract_x
_atom_site_fract_y
_atom_site_fract_z
_atom_site_U_iso_or_equiv
_atom_site_adp_type
_atom_site_occupancy
_atom_site_site_symmetry_order
_atom_site_calc_flag
_atom_site_refinement_flags_posn
S1 S 0.36438(3) 0.55864(3) 0.23133(2) 0.01590(10) Uani 1 1 d .
Si1 Si 0.70797(4) 0.58551(3) 0.33974(2) 0.01269(10) Uani 1 1 d .
F1 F 0.04941(9) 0.59631(7) 0.17195(6) 0.0254(2) Uani 1 1 d .
N1 N 0.55786(12) 0.58005(9) 0.13973(8) 0.0169(2) Uani 1 1 d .
C1 C 0.54600(14) 0.57762(10) 0.22731(9) 0.0140(3) Uani 1 1 d .
C2 C 0.42146(14) 0.56584(11) 0.07408(9) 0.0156(3) Uani 1 1 d .
H2 H 0.4105 0.5662 0.0076 0.019 Uiso 1 1 calc R
C3 C 0.30219(14) 0.55114(10) 0.10867(9) 0.0138(3) Uani 1 1 d .
C4 C 0.14851(14) 0.52633(10) 0.05343(9) 0.0140(3) Uani 1 1 d .
C5 C 0.02547(15) 0.54748(11) 0.08597(9) 0.0162(3) Uani 1 1 d .
C6 C -0.11932(14) 0.52347(11) 0.03603(9) 0.0160(3) Uani 1 1 d .
H6 H -0.1987 0.5405 0.0619 0.019 Uiso 1 1 calc R
C7 C 0.62646(15) 0.62773(12) 0.43821(9) 0.0205(3) Uani 1 1 d .
H7 H 0.5472 0.5734 0.4379 0.025 Uiso 1 1 calc R
C8 C 0.54892(18) 0.73847(13) 0.42592(12) 0.0287(3) Uani 1 1 d .
H8A H 0.6241 0.7959 0.4366 0.043 Uiso 1 1 calc GR
H8B H 0.4917 0.7456 0.4721 0.043 Uiso 1 1 calc GR
H8C H 0.4815 0.7445 0.3611 0.043 Uiso 1 1 calc GR
C9 C 0.7394(2) 0.6200(2) 0.53714(11) 0.0481(5) Uani 1 1 d .
H9A H 0.7822 0.5470 0.5465 0.072 Uiso 1 1 calc GR
H9B H 0.6892 0.6348 0.5860 0.072 Uiso 1 1 calc GR
H9C H 0.8191 0.6730 0.5422 0.072 Uiso 1 1 calc GR
C10 C 0.78799(15) 0.44457(11) 0.36477(10) 0.0185(3) Uani 1 1 d .
H10 H 0.8768 0.4496 0.4222 0.022 Uiso 1 1 calc R
C11 C 0.67861(18) 0.36453(12) 0.38901(12) 0.0299(3) Uani 1 1 d .
H11A H 0.6494 0.3914 0.4440 0.045 Uiso 1 1 calc GR
H11B H 0.7268 0.2938 0.4043 0.045 Uiso 1 1 calc GR
H11C H 0.5899 0.3573 0.3341 0.045 Uiso 1 1 calc GR
C12 C 0.84299(18) 0.40075(12) 0.28297(12) 0.0283(3) Uani 1 1 d .
H12A H 0.7589 0.3956 0.2250 0.042 Uiso 1 1 calc GR
H12B H 0.8867 0.3288 0.2998 0.042 Uiso 1 1 calc GR
H12C H 0.9185 0.4498 0.2717 0.042 Uiso 1 1 calc GR
C13 C 0.84754(14) 0.67916(11) 0.31113(9) 0.0168(3) Uani 1 1 d .
H13 H 0.8624 0.6521 0.2502 0.020 Uiso 1 1 calc R
C14 C 1.00182(17) 0.67804(15) 0.38428(13) 0.0381(4) Uani 1 1 d .
H14A H 0.9944 0.7072 0.4450 0.057 Uiso 1 1 calc GR
H14B H 1.0706 0.7226 0.3610 0.057 Uiso 1 1 calc GR
H14C H 1.0392 0.6036 0.3937 0.057 Uiso 1 1 calc GR
C15 C 0.79017(16) 0.79516(12) 0.29144(11) 0.0244(3) Uani 1 1 d .
H15A H 0.6901 0.7943 0.2462 0.037 Uiso 1 1 calc GR
H15B H 0.8576 0.8365 0.2643 0.037 Uiso 1 1 calc GR
H15C H 0.7861 0.8290 0.3512 0.037 Uiso 1 1 calc GR

loop_
_atom_site_aniso_label
_atom_site_aniso_U_11
_atom_site_aniso_U_22
_atom_site_aniso_U_33
_atom_site_aniso_U_23
_atom_site_aniso_U_13
_atom_site_aniso_U_12
S1 0.01188(16) 0.02366(18) 0.01206(16) -0.00113(12) 0.00326(12) -0.00266(12)
Si1 0.01161(17) 0.01379(18) 0.01217(18) -0.00081(12) 0.00258(13) 0.00049(12)
F1 0.0153(4) 0.0434(5) 0.0179(4) -0.0148(4) 0.0051(3) -0.0026(3)
N1 0.0139(5) 0.0205(6) 0.0161(5) -0.0008(4) 0.0041(4) -0.0004(4)
C1 0.0122(6) 0.0135(6) 0.0164(6) -0.0007(5) 0.0043(5) -0.0001(5)
C2 0.0147(6) 0.0185(6) 0.0133(6) -0.0005(5) 0.0032(5) 0.0000(5)
C3 0.0147(6) 0.0142(6) 0.0120(6) -0.0007(5) 0.0028(5) 0.0002(5)
C4 0.0132(6) 0.0137(6) 0.0143(6) 0.0016(5) 0.0026(5) 0.0001(5)
C5 0.0171(6) 0.0194(6) 0.0119(6) -0.0030(5) 0.0039(5) 0.0000(5)
C6 0.0135(6) 0.0193(6) 0.0163(6) -0.0003(5) 0.0059(5) 0.0011(5)
C7 0.0203(7) 0.0267(7) 0.0155(6) -0.0028(5) 0.0067(5) 0.0013(6)
C8 0.0325(8) 0.0256(8) 0.0332(8) -0.0083(6) 0.0180(7) 0.0015(6)
C9 0.0425(10) 0.0825(15) 0.0157(8) -0.0093(9) 0.0025(7) 0.0204(10)
C10 0.0177(6) 0.0162(6) 0.0203(7) 0.0015(5) 0.0031(5) 0.0014(5)
C11 0.0294(8) 0.0189(7) 0.0421(9) 0.0073(6) 0.0112(7) -0.0014(6)
C12 0.0321(8) 0.0219(7) 0.0328(8) -0.0019(6) 0.0122(7) 0.0091(6)
C13 0.0132(6) 0.0190(7) 0.0169(6) 0.0010(5) 0.0025(5) -0.0011(5)
C14 0.0184(7) 0.0424(10) 0.0435(10) 0.0179(8) -0.0071(7) -0.0100(7)
C15 0.0261(7) 0.0195(7) 0.0285(8) 0.0044(6) 0.0096(6) -0.0020(6)

loop_
_atom_type_symbol
_atom_type_description
_atom_type_scat_dispersion_real
_atom_type_scat_dispersion_imag
_atom_type_scat_source
C C 0.0181 0.0091 'International Tables Vol C Tables 4.2.6.8 and 6.1.1.4'
H H 0.0000 0.0000 'International Tables Vol C Tables 4.2.6.8 and 6.1.1.4'
F F 0.0727 0.0534 'International Tables Vol C Tables 4.2.6.8 and 6.1.1.4'
N N 0.0311 0.0180 'International Tables Vol C Tables 4.2.6.8 and 6.1.1.4'
S S 0.3331 0.5567 'International Tables Vol C Tables 4.2.6.8 and 6.1.1.4'
Si Si 0.2541 0.3302 'International Tables Vol C Tables 4.2.6.8 and 6.1.1.4'

loop_
_geom_angle_atom_site_label_1
_geom_angle_atom_site_label_2
_geom_angle_atom_site_label_3
_geom_angle
_geom_angle_site_symmetry_1
_geom_angle_site_symmetry_3
C3 S1 C1 90.76(6) . .
C7 Si1 C1 106.25(6) . .
C7 Si1 C10 109.34(6) . .
C10 Si1 C1 107.16(6) . .
C13 Si1 C1 105.80(6) . .
C13 Si1 C7 117.32(6) . .
C13 Si1 C10 110.38(6) . .
C1 N1 C2 110.94(11) . .
S1 C1 Si1 121.72(7) . .
N1 C1 S1 113.14(10) . .
N1 C1 Si1 125.05(10) . .
N1 C2 H2 121.5 . .
C3 C2 N1 116.96(12) . .
C3 C2 H2 121.5 . .
C2 C3 S1 108.17(9) . .
C2 C3 C4 126.94(12) . .
C4 C3 S1 124.78(10) . .
C5 C4 C3 123.31(12) . .
C5 C4 C6 116.35(12) . 3_565
C6 C4 C3 120.32(11) 3_565 .
F1 C5 C4 117.97(11) . .
F1 C5 C6 117.71(11) . .
C6 C5 C4 124.31(12) . .
C4 C6 H6 120.3 3_565 .
C5 C6 C4 119.33(12) . 3_565
C5 C6 H6 120.3 . .
Si1 C7 H7 105.8 . .
C8 C7 Si1 115.96(10) . .
C8 C7 H7 105.8 . .
C9 C7 Si1 112.59(10) . .
C9 C7 H7 105.8 . .
C9 C7 C8 109.98(13) . .
C7 C8 H8A 109.5 . .
C7 C8 H8B 109.5 . .
C7 C8 H8C 109.5 . .
H8A C8 H8B 109.5 . .
H8A C8 H8C 109.5 . .
H8B C8 H8C 109.5 . .
C7 C9 H9A 109.5 . .
C7 C9 H9B 109.5 . .
C7 C9 H9C 109.5 . .
H9A C9 H9B 109.5 . .
H9A C9 H9C 109.5 . .
H9B C9 H9C 109.5 . .
Si1 C10 H10 107.1 . .
C11 C10 Si1 112.62(10) . .
C11 C10 H10 107.1 . .
C12 C10 Si1 112.18(10) . .
C12 C10 H10 107.1 . .
C12 C10 C11 110.41(12) . .
C10 C11 H11A 109.5 . .
C10 C11 H11B 109.5 . .
C10 C11 H11C 109.5 . .
H11A C11 H11B 109.5 . .
H11A C11 H11C 109.5 . .
H11B C11 H11C 109.5 . .
C10 C12 H12A 109.5 . .
C10 C12 H12B 109.5 . .
C10 C12 H12C 109.5 . .
H12A C12 H12B 109.5 . .
H12A C12 H12C 109.5 . .
H12B C12 H12C 109.5 . .
Si1 C13 H13 106.1 . .
C14 C13 Si1 114.51(10) . .
C14 C13 H13 106.1 . .
C15 C13 Si1 112.96(9) . .
C15 C13 H13 106.1 . .
C15 C13 C14 110.49(12) . .
C13 C14 H14A 109.5 . .
C13 C14 H14B 109.5 . .
C13 C14 H14C 109.5 . .
H14A C14 H14B 109.5 . .
H14A C14 H14C 109.5 . .
H14B C14 H14C 109.5 . .
C13 C15 H15A 109.5 . .
C13 C15 H15B 109.5 . .
C13 C15 H15C 109.5 . .
H15A C15 H15B 109.5 . .
H15A C15 H15C 109.5 . .
H15B C15 H15C 109.5 . .

loop_
_geom_bond_atom_site_label_1
_geom_bond_atom_site_label_2
_geom_bond_distance
_geom_bond_site_symmetry_2
S1 C1 1.7341(13) .
S1 C3 1.7244(13) .
Si1 C1 1.8939(13) .
Si1 C7 1.8883(14) .
Si1 C10 1.8901(14) .
Si1 C13 1.8806(13) .
F1 C5 1.3557(15) .
N1 C1 1.3190(17) .
N1 C2 1.3716(17) .
C2 H2 0.9500 .
C2 C3 1.3642(18) .
C3 C4 1.4665(17) .
C4 C5 1.3919(18) .
C4 C6 1.4014(18) 3_565
C5 C6 1.3753(18) .
C6 C4 1.4014(18) 3_565
C6 H6 0.9500 .
C7 H7 1.0000 .
C7 C8 1.535(2) .
C7 C9 1.532(2) .
C8 H8A 0.9800 .
C8 H8B 0.9800 .
C8 H8C 0.9800 .
C9 H9A 0.9800 .
C9 H9B 0.9800 .
C9 H9C 0.9800 .
C10 H10 1.0000 .
C10 C11 1.5368(19) .
C10 C12 1.532(2) .
C11 H11A 0.9800 .
C11 H11B 0.9800 .
C11 H11C 0.9800 .
C12 H12A 0.9800 .
C12 H12B 0.9800 .
C12 H12C 0.9800 .
C13 H13 1.0000 .
C13 C14 1.5316(18) .
C13 C15 1.5291(19) .
C14 H14A 0.9800 .
C14 H14B 0.9800 .
C14 H14C 0.9800 .
C15 H15A 0.9800 .
C15 H15B 0.9800 .
C15 H15C 0.9800 .

loop_
_geom_torsion_atom_site_label_1
_geom_torsion_atom_site_label_2
_geom_torsion_atom_site_label_3
_geom_torsion_atom_site_label_4
_geom_torsion
_geom_torsion_site_symmetry_1
_geom_torsion_site_symmetry_4
S1 C3 C4 C5 26.42(18) . .
S1 C3 C4 C6 -152.04(11) . 3_565
F1 C5 C6 C4 179.56(12) . 3_565
N1 C2 C3 S1 1.42(15) . .
N1 C2 C3 C4 -175.01(12) . .
C1 S1 C3 C2 -1.35(10) . .
C1 S1 C3 C4 175.18(11) . .
C1 Si1 C7 C8 -61.47(12) . .
C1 Si1 C7 C9 170.63(13) . .
C1 Si1 C10 C11 -65.46(12) . .
C1 Si1 C10 C12 59.85(11) . .
C1 Si1 C13 C14 -167.18(12) . .
C1 Si1 C13 C15 65.16(11) . .
C1 N1 C2 C3 -0.64(17) . .
C2 N1 C1 S1 -0.48(14) . .
C2 N1 C1 Si1 176.14(9) . .
C2 C3 C4 C5 -157.71(13) . .
C2 C3 C4 C6 23.8(2) . 3_565
C3 S1 C1 Si1 -175.66(8) . .
C3 S1 C1 N1 1.09(10) . .
C3 C4 C5 F1 1.95(19) . .
C3 C4 C5 C6 -179.00(12) . .
C4 C5 C6 C4 0.5(2) . 3_565
C6 C4 C5 F1 -179.54(11) 3_565 .
C6 C4 C5 C6 -0.5(2) 3_565 .
C7 Si1 C1 S1 -23.17(10) . .
C7 Si1 C1 N1 160.48(11) . .
C7 Si1 C10 C11 49.30(12) . .
C7 Si1 C10 C12 174.61(10) . .
C7 Si1 C13 C14 74.56(13) . .
C7 Si1 C13 C15 -53.11(12) . .
C10 Si1 C1 S1 93.64(8) . .
C10 Si1 C1 N1 -82.72(12) . .
C10 Si1 C7 C8 -176.81(10) . .
C10 Si1 C7 C9 55.29(14) . .
C10 Si1 C13 C14 -51.56(13) . .
C10 Si1 C13 C15 -179.23(9) . .
C13 Si1 C1 S1 -148.57(8) . .
C13 Si1 C1 N1 35.08(13) . .
C13 Si1 C7 C8 56.55(12) . .
C13 Si1 C7 C9 -71.34(14) . .
C13 Si1 C10 C11 179.78(10) . .
C13 Si1 C10 C12 -54.91(11) . .
